data_2230687
loop_
_publ_author_name
'M'thiruaine, Cyprian M.'
'Friedrich, Holger B.'
'Changamu, Evans O.'
'Bala, Muhammad D.'

_publ_section_title
;
 Acetonitriledicarbonyl(\h^5^-pentamethylcyclopentadienyl)iron(II)
 tetrafluoridoborate
;
_journal_coeditor_code HG5040
_journal_issue 7
_journal_name_full 'Acta Crystallographica Section E'
_journal_page_first m924
_journal_paper_doi 10.1107/S1600536811021350
_journal_volume 67
_journal_year 2011
_chemical_formula_iupac '[Fe (C10 H15) (C2 H3 N) (C O)2] B F4'
_chemical_formula_moiety 'C14 H18 Fe N O2 +, B F4 -'
_chemical_formula_sum 'C14 H18 B F4 Fe N O2'
_chemical_formula_weight 374.95
_chemical_name_systematic
;
Acetonitriledicarbonyl(\h^5^-pentamethylcyclopentadienyl)iron(II)
tetrafluoridoborate
;
_space_group_IT_number 33
_symmetry_cell_setting orthorhombic
_symmetry_space_group_name_Hall 'P 2c -2n'
_symmetry_space_group_name_H-M 'P n a 21'
_atom_sites_solution_hydrogens geom
_atom_sites_solution_primary direct
_atom_sites_solution_secondary difmap
_cell_angle_alpha 90.00
_cell_angle_beta 90.00
_cell_angle_gamma 90.00
_cell_formula_units_Z 4
_cell_length_a 17.6211(17)
_cell_length_b 6.5141(7)
_cell_length_c 14.5794(13)
_cell_measurement_reflns_used 3473
_cell_measurement_temperature 173(2)
_cell_measurement_theta_max 28.22
_cell_measurement_theta_min 2.31
_cell_volume 1673.5(3)
_computing_cell_refinement 'SAINT-Plus (Bruker, 2005)'
_computing_data_collection 'APEX2 (Bruker, 2005)'
_computing_data_reduction 'SAINT-Plus (Bruker, 2005)'
_computing_molecular_graphics 'ORTEP-3 (Farrugia, 1997)'
_computing_publication_material 'SHELXTL (Sheldrick, 2008)'
_computing_structure_refinement 'SHELXTL (Sheldrick, 2008)'
_computing_structure_solution 'SHELXTL (Sheldrick, 2008)'
_diffrn_ambient_temperature 173(2)
_diffrn_measured_fraction_theta_full 0.999
_diffrn_measured_fraction_theta_max 0.999
_diffrn_measurement_device_type 'Bruker APEXII CCD'
_diffrn_measurement_method '\f and \w'
_diffrn_radiation_monochromator graphite
_diffrn_radiation_source 'fine-focus sealed tube'
_diffrn_radiation_type MoK\a
_diffrn_radiation_wavelength 0.71073
_diffrn_reflns_av_R_equivalents 0.0440
_diffrn_reflns_av_sigmaI/netI 0.0536
_diffrn_reflns_limit_h_max 22
_diffrn_reflns_limit_h_min -23
_diffrn_reflns_limit_k_max 6
_diffrn_reflns_limit_k_min -8
_diffrn_reflns_limit_l_max 12
_diffrn_reflns_limit_l_min -19
_diffrn_reflns_number 9060
_diffrn_reflns_theta_full 28.00
_diffrn_reflns_theta_max 28.00
_diffrn_reflns_theta_min 2.31
_diffrn_standards_number 0
_exptl_absorpt_coefficient_mu 0.946
_exptl_absorpt_correction_T_max 0.8949
_exptl_absorpt_correction_T_min 0.6290
_exptl_absorpt_correction_type integration
_exptl_absorpt_process_details
;
(XPREP; Bruker, 2005)
;
_exptl_crystal_colour yellow
_exptl_crystal_density_diffrn 1.488
_exptl_crystal_density_method 'not measured'
_exptl_crystal_description plate
_exptl_crystal_F_000 768
_exptl_crystal_size_max 0.54
_exptl_crystal_size_mid 0.34
_exptl_crystal_size_min 0.12
_refine_diff_density_max 0.760
_refine_diff_density_min -0.394
_refine_ls_abs_structure_details 'Flack (1983), 13942 Friedel pairs'
_refine_ls_abs_structure_Flack -0.02(3)
_refine_ls_extinction_method none
_refine_ls_goodness_of_fit_ref 1.077
_refine_ls_hydrogen_treatment constr
_refine_ls_matrix_type full
_refine_ls_number_parameters 214
_refine_ls_number_reflns 3496
_refine_ls_number_restraints 1
_refine_ls_restrained_S_all 1.077
_refine_ls_R_factor_all 0.0550
_refine_ls_R_factor_gt 0.0441
_refine_ls_shift/su_max 0.001
_refine_ls_shift/su_mean 0.000
_refine_ls_structure_factor_coef Fsqd
_refine_ls_weighting_details 'calc w=1/[\s^2^(Fo^2^)+(0.0515P)^2^+1.3720P] where P=(Fo^2^+2Fc^2^)/3'
_refine_ls_weighting_scheme calc
_refine_ls_wR_factor_gt 0.1120
_refine_ls_wR_factor_ref 0.1197
_reflns_number_gt 2941
_reflns_number_total 3496
_reflns_threshold_expression I>2\s(I)
_cod_data_source_file hg5040.cif
_cod_data_source_block I
_cod_original_sg_symbol_H-M 'P na 21'
_cod_database_code 2230687
_cod_database_fobs_code 2230687

loop_
_symmetry_equiv_pos_as_xyz
'x, y, z'
'-x, -y, z+1/2'
'x+1/2, -y+1/2, z'
'-x+1/2, y+1/2, z+1/2'

loop_
_atom_site_type_symbol
_atom_site_label
_atom_site_fract_x
_atom_site_fract_y
_atom_site_fract_z
_atom_site_U_iso_or_equiv
_atom_site_adp_type
_atom_site_calc_flag
_atom_site_refinement_flags
_atom_site_occupancy
_atom_site_symmetry_multiplicity
_atom_site_disorder_assembly
_atom_site_disorder_group
C C1 0.09216(16) 0.7960(5) 0.3098(3) 0.0239(6) Uani d . 1 1 . .
C C2 0.02658(19) 0.8041(6) 0.3681(3) 0.0262(8) Uani d . 1 1 . .
C C3 -0.03861(16) 0.7629(5) 0.3117(4) 0.0257(6) Uani d . 1 1 . .
C C4 -0.0122(2) 0.7201(6) 0.2209(3) 0.0260(8) Uani d . 1 1 . .
C C5 0.0690(2) 0.7432(6) 0.2201(3) 0.0254(7) Uani d . 1 1 . .
C C6 0.1726(2) 0.8390(7) 0.3396(3) 0.0400(11) Uani d . 1 1 . .
H H6A 0.2067 0.7375 0.3121 0.060 Uiso calc R 1 1 . .
H H6B 0.1759 0.8306 0.4066 0.060 Uiso calc R 1 1 . .
H H6C 0.1873 0.9769 0.3195 0.060 Uiso calc R 1 1 . .
C C7 0.0265(3) 0.8621(8) 0.4661(3) 0.0427(11) Uani d . 1 1 . .
H H7A 0.0329 1.0111 0.4716 0.064 Uiso calc R 1 1 . .
H H7B 0.0684 0.7925 0.4975 0.064 Uiso calc R 1 1 . .
H H7C -0.0217 0.8214 0.4940 0.064 Uiso calc R 1 1 . .
C C8 -0.1200(2) 0.7710(7) 0.3400(3) 0.0426(12) Uani d . 1 1 . .
H H8A -0.1402 0.9086 0.3282 0.064 Uiso calc R 1 1 . .
H H8B -0.1241 0.7400 0.4056 0.064 Uiso calc R 1 1 . .
H H8C -0.1491 0.6698 0.3048 0.064 Uiso calc R 1 1 . .
C C9 -0.0613(3) 0.6839(7) 0.1391(3) 0.0379(10) Uani d . 1 1 . .
H H9A -0.0798 0.8157 0.1156 0.057 Uiso calc R 1 1 . .
H H9B -0.1046 0.5978 0.1566 0.057 Uiso calc R 1 1 . .
H H9C -0.0318 0.6143 0.0913 0.057 Uiso calc R 1 1 . .
C C10 0.1205(3) 0.7291(7) 0.1393(3) 0.0405(11) Uani d . 1 1 . .
H H10A 0.1273 0.8659 0.1126 0.061 Uiso calc R 1 1 . .
H H10B 0.0982 0.6371 0.0934 0.061 Uiso calc R 1 1 . .
H H10C 0.1698 0.6750 0.1588 0.061 Uiso calc R 1 1 . .
C C11 -0.0393(2) 0.3667(7) 0.3676(3) 0.0331(9) Uani d . 1 1 . .
C C12 0.0500(2) 0.3192(6) 0.2248(3) 0.0335(9) Uani d . 1 1 . .
C C13 0.1669(2) 0.3605(6) 0.4320(3) 0.0284(8) Uani d . 1 1 . .
C C14 0.2331(2) 0.3052(8) 0.4861(4) 0.0452(12) Uani d . 1 1 . .
H H14A 0.2780 0.3025 0.4465 0.068 Uiso calc R 1 1 . .
H H14B 0.2255 0.1692 0.5133 0.068 Uiso calc R 1 1 . .
H H14C 0.2404 0.4065 0.5350 0.068 Uiso calc R 1 1 . .
B B1 0.2910(3) 0.2863(8) 0.1717(4) 0.0432(13) Uani d . 1 1 . .
N N1 0.11513(17) 0.4097(5) 0.3903(2) 0.0265(7) Uani d . 1 1 . .
O O1 -0.08715(17) 0.2810(5) 0.4027(3) 0.0530(9) Uani d . 1 1 . .
O O2 0.0583(3) 0.2069(5) 0.1657(3) 0.0575(10) Uani d . 1 1 . .
F F1 0.2517(3) 0.3976(10) 0.2318(4) 0.126(2) Uani d . 1 1 . .
F F2 0.2748(3) 0.0894(7) 0.1790(5) 0.1188(19) Uani d . 1 1 . .
F F3 0.3707(2) 0.3066(8) 0.1896(4) 0.1167(19) Uani d . 1 1 . .
F F4 0.2819(4) 0.3427(15) 0.0873(5) 0.189(4) Uani d . 1 1 . .
Fe Fe1 0.03492(2) 0.50825(7) 0.31236(7) 0.02001(13) Uani d . 1 1 . .

loop_
_atom_site_aniso_label
_atom_site_aniso_U_11
_atom_site_aniso_U_22
_atom_site_aniso_U_33
_atom_site_aniso_U_12
_atom_site_aniso_U_13
_atom_site_aniso_U_23
C1 0.0235(13) 0.0212(14) 0.0270(16) -0.0015(11) -0.0006(18) 0.002(2)
C2 0.0246(16) 0.0246(18) 0.029(2) 0.0019(14) 0.0012(14) -0.0014(16)
C3 0.0218(13) 0.0250(14) 0.0302(17) 0.0031(11) 0.0037(17) 0.004(2)
C4 0.0314(17) 0.0213(18) 0.0254(19) 0.0015(14) -0.0026(15) 0.0044(15)
C5 0.0299(17) 0.0209(17) 0.0255(19) 0.0003(14) 0.0035(15) 0.0024(15)
C6 0.0243(16) 0.034(2) 0.061(3) -0.0084(16) -0.0037(16) 0.001(2)
C7 0.058(3) 0.043(3) 0.026(2) 0.009(2) 0.0010(19) -0.007(2)
C8 0.0250(17) 0.044(2) 0.059(3) 0.0083(16) 0.0072(17) 0.008(2)
C9 0.045(2) 0.035(2) 0.034(2) -0.0034(19) -0.0151(19) 0.0082(19)
C10 0.046(2) 0.039(2) 0.037(2) 0.0038(19) 0.0203(19) 0.007(2)
C11 0.0275(17) 0.030(2) 0.042(3) -0.0028(15) -0.0055(16) 0.0076(19)
C12 0.044(2) 0.028(2) 0.028(2) 0.0049(17) -0.0081(17) 0.0039(18)
C13 0.0223(16) 0.033(2) 0.030(2) 0.0013(15) -0.0033(14) 0.0001(17)
C14 0.032(2) 0.055(3) 0.049(3) 0.015(2) -0.0176(19) -0.002(2)
B1 0.056(3) 0.032(3) 0.042(3) 0.009(2) 0.013(2) 0.002(2)
N1 0.0285(15) 0.0268(16) 0.0242(17) 0.0001(13) 0.0015(12) 0.0015(13)
O1 0.0375(16) 0.052(2) 0.069(2) -0.0149(15) 0.0089(17) 0.0209(19)
O2 0.096(3) 0.0380(19) 0.038(2) 0.0189(19) -0.0112(19) -0.0144(17)
F1 0.094(3) 0.146(4) 0.137(5) 0.048(3) -0.003(3) -0.081(4)
F2 0.100(3) 0.068(3) 0.188(6) -0.008(3) 0.037(3) 0.015(4)
F3 0.067(2) 0.107(4) 0.175(5) 0.009(2) 0.000(3) -0.041(4)
F4 0.192(7) 0.256(9) 0.120(6) 0.030(6) 0.020(5) 0.109(6)
Fe1 0.01998(19) 0.0212(2) 0.0188(2) -0.00051(17) -0.0013(3) 0.0014(2)

loop_
_atom_type_symbol
_atom_type_description
_atom_type_scat_dispersion_real
_atom_type_scat_dispersion_imag
_atom_type_scat_source
C C 0.0033 0.0016 'International Tables Vol C Tables 4.2.6.8 and 6.1.1.4'
H H 0.0000 0.0000 'International Tables Vol C Tables 4.2.6.8 and 6.1.1.4'
B B 0.0013 0.0007 'International Tables Vol C Tables 4.2.6.8 and 6.1.1.4'
N N 0.0061 0.0033 'International Tables Vol C Tables 4.2.6.8 and 6.1.1.4'
O O 0.0106 0.0060 'International Tables Vol C Tables 4.2.6.8 and 6.1.1.4'
F F 0.0171 0.0103 'International Tables Vol C Tables 4.2.6.8 and 6.1.1.4'
Fe Fe 0.3463 0.8444 'International Tables Vol C Tables 4.2.6.8 and 6.1.1.4'

loop_
_geom_angle_atom_site_label_1
_geom_angle_atom_site_label_2
_geom_angle_atom_site_label_3
_geom_angle_site_symmetry_1
_geom_angle_site_symmetry_3
_geom_angle
_geom_angle_publ_flag
C5 C1 C2 . . 108.9(3) ?
C5 C1 C6 . . 125.7(4) ?
C2 C1 C6 . . 125.4(4) ?
C5 C1 Fe1 . . 70.4(2) ?
C2 C1 Fe1 . . 68.9(2) ?
C6 C1 Fe1 . . 127.1(3) ?
C1 C2 C3 . . 107.3(4) ?
C1 C2 C7 . . 125.6(4) ?
C3 C2 C7 . . 126.9(4) ?
C1 C2 Fe1 . . 71.4(2) ?
C3 C2 Fe1 . . 70.3(2) ?
C7 C2 Fe1 . . 127.6(3) ?
C4 C3 C2 . . 107.8(3) ?
C4 C3 C8 . . 125.1(4) ?
C2 C3 C8 . . 127.0(5) ?
C4 C3 Fe1 . . 69.5(2) ?
C2 C3 Fe1 . . 69.69(19) ?
C8 C3 Fe1 . . 128.2(3) ?
C3 C4 C5 . . 108.1(3) ?
C3 C4 C9 . . 125.6(4) ?
C5 C4 C9 . . 125.9(4) ?
C3 C4 Fe1 . . 70.6(2) ?
C5 C4 Fe1 . . 71.3(2) ?
C9 C4 Fe1 . . 129.5(3) ?
C1 C5 C4 . . 107.8(3) ?
C1 C5 C10 . . 124.8(4) ?
C4 C5 C10 . . 127.3(4) ?
C1 C5 Fe1 . . 70.8(2) ?
C4 C5 Fe1 . . 68.8(2) ?
C10 C5 Fe1 . . 128.9(3) ?
C1 C6 H6A . . 109.5 ?
C1 C6 H6B . . 109.5 ?
H6A C6 H6B . . 109.5 ?
C1 C6 H6C . . 109.5 ?
H6A C6 H6C . . 109.5 ?
H6B C6 H6C . . 109.5 ?
C2 C7 H7A . . 109.5 ?
C2 C7 H7B . . 109.5 ?
H7A C7 H7B . . 109.5 ?
C2 C7 H7C . . 109.5 ?
H7A C7 H7C . . 109.5 ?
H7B C7 H7C . . 109.5 ?
C3 C8 H8A . . 109.5 ?
C3 C8 H8B . . 109.5 ?
H8A C8 H8B . . 109.5 ?
C3 C8 H8C . . 109.5 ?
H8A C8 H8C . . 109.5 ?
H8B C8 H8C . . 109.5 ?
C4 C9 H9A . . 109.5 ?
C4 C9 H9B . . 109.5 ?
H9A C9 H9B . . 109.5 ?
C4 C9 H9C . . 109.5 ?
H9A C9 H9C . . 109.5 ?
H9B C9 H9C . . 109.5 ?
C5 C10 H10A . . 109.5 ?
C5 C10 H10B . . 109.5 ?
H10A C10 H10B . . 109.5 ?
C5 C10 H10C . . 109.5 ?
H10A C10 H10C . . 109.5 ?
H10B C10 H10C . . 109.5 ?
O1 C11 Fe1 . . 178.5(4) ?
O2 C12 Fe1 . . 176.2(4) ?
N1 C13 C14 . . 178.0(5) ?
C13 C14 H14A . . 109.5 ?
C13 C14 H14B . . 109.5 ?
H14A C14 H14B . . 109.5 ?
C13 C14 H14C . . 109.5 ?
H14A C14 H14C . . 109.5 ?
H14B C14 H14C . . 109.5 ?
F4 B1 F2 . . 109.0(7) ?
F4 B1 F1 . . 113.9(6) ?
F2 B1 F1 . . 111.4(6) ?
F4 B1 F3 . . 105.6(6) ?
F2 B1 F3 . . 106.7(5) ?
F1 B1 F3 . . 109.9(5) ?
C13 N1 Fe1 . . 174.2(3) ?
C11 Fe1 C12 . . 94.3(2) ?
C11 Fe1 N1 . . 95.67(17) ?
C12 Fe1 N1 . . 94.73(16) ?
C11 Fe1 C4 . . 109.68(17) ?
C12 Fe1 C4 . . 93.34(18) ?
N1 Fe1 C4 . . 152.70(14) ?
C11 Fe1 C2 . . 104.35(18) ?
C12 Fe1 C2 . . 156.57(19) ?
N1 Fe1 C2 . . 97.42(15) ?
C4 Fe1 C2 . . 67.22(16) ?
C11 Fe1 C3 . . 87.62(17) ?
C12 Fe1 C3 . . 129.0(2) ?
N1 Fe1 C3 . . 135.88(18) ?
C4 Fe1 C3 . . 39.87(19) ?
C2 Fe1 C3 . . 40.03(15) ?
C11 Fe1 C5 . . 149.54(17) ?
C12 Fe1 C5 . . 90.14(18) ?
N1 Fe1 C5 . . 114.01(14) ?
C4 Fe1 C5 . . 39.90(15) ?
C2 Fe1 C5 . . 66.62(15) ?
C3 Fe1 C5 . . 66.63(16) ?
C11 Fe1 C1 . . 143.80(19) ?
C12 Fe1 C1 . . 121.48(19) ?
N1 Fe1 C1 . . 87.48(14) ?
C4 Fe1 C1 . . 66.16(15) ?
C2 Fe1 C1 . . 39.71(14) ?
C3 Fe1 C1 . . 66.28(12) ?
C5 Fe1 C1 . . 38.80(17) ?

loop_
_geom_bond_atom_site_label_1
_geom_bond_atom_site_label_2
_geom_bond_site_symmetry_2
_geom_bond_distance
_geom_bond_publ_flag
C1 C5 . 1.413(6) ?
C1 C2 . 1.436(5) ?
C1 C6 . 1.508(5) ?
C1 Fe1 . 2.129(3) ?
C2 C3 . 1.438(5) ?
C2 C7 . 1.477(6) ?
C2 Fe1 . 2.097(4) ?
C3 C4 . 1.431(7) ?
C3 C8 . 1.493(5) ?
C3 Fe1 . 2.105(3) ?
C4 C5 . 1.439(5) ?
C4 C9 . 1.493(6) ?
C4 Fe1 . 2.091(4) ?
C5 C10 . 1.490(5) ?
C5 Fe1 . 2.124(4) ?
C6 H6A . 0.9800 ?
C6 H6B . 0.9800 ?
C6 H6C . 0.9800 ?
C7 H7A . 0.9800 ?
C7 H7B . 0.9800 ?
C7 H7C . 0.9800 ?
C8 H8A . 0.9800 ?
C8 H8B . 0.9800 ?
C8 H8C . 0.9800 ?
C9 H9A . 0.9800 ?
C9 H9B . 0.9800 ?
C9 H9C . 0.9800 ?
C10 H10A . 0.9800 ?
C10 H10B . 0.9800 ?
C10 H10C . 0.9800 ?
C11 O1 . 1.134(5) ?
C11 Fe1 . 1.791(4) ?
C12 O2 . 1.140(6) ?
C12 Fe1 . 1.793(5) ?
C13 N1 . 1.143(5) ?
C13 C14 . 1.453(5) ?
C14 H14A . 0.9800 ?
C14 H14B . 0.9800 ?
C14 H14C . 0.9800 ?
B1 F4 . 1.295(9) ?
B1 F2 . 1.318(7) ?
B1 F1 . 1.332(7) ?
B1 F3 . 1.433(7) ?
N1 Fe1 . 1.924(3) ?

loop_
_geom_torsion_atom_site_label_1
_geom_torsion_atom_site_label_2
_geom_torsion_atom_site_label_3
_geom_torsion_atom_site_label_4
_geom_torsion_site_symmetry_1
_geom_torsion_site_symmetry_2
_geom_torsion_site_symmetry_3
_geom_torsion_site_symmetry_4
_geom_torsion
_geom_torsion_publ_flag
C5 C1 C2 C3 . . . . -2.2(4) ?
C6 C1 C2 C3 . . . . 177.2(3) ?
Fe1 C1 C2 C3 . . . . -61.4(2) ?
C5 C1 C2 C7 . . . . -177.4(4) ?
C6 C1 C2 C7 . . . . 2.1(6) ?
Fe1 C1 C2 C7 . . . . 123.4(4) ?
C5 C1 C2 Fe1 . . . . 59.2(2) ?
C6 C1 C2 Fe1 . . . . -121.3(4) ?
C1 C2 C3 C4 . . . . 2.8(4) ?
C7 C2 C3 C4 . . . . 177.9(4) ?
Fe1 C2 C3 C4 . . . . -59.3(2) ?
C1 C2 C3 C8 . . . . -174.8(3) ?
C7 C2 C3 C8 . . . . 0.3(7) ?
Fe1 C2 C3 C8 . . . . 123.1(4) ?
C1 C2 C3 Fe1 . . . . 62.1(3) ?
C7 C2 C3 Fe1 . . . . -122.8(4) ?
C2 C3 C4 C5 . . . . -2.4(4) ?
C8 C3 C4 C5 . . . . 175.3(3) ?
Fe1 C3 C4 C5 . . . . -61.8(2) ?
C2 C3 C4 C9 . . . . -175.4(4) ?
C8 C3 C4 C9 . . . . 2.3(6) ?
Fe1 C3 C4 C9 . . . . 125.2(4) ?
C2 C3 C4 Fe1 . . . . 59.4(2) ?
C8 C3 C4 Fe1 . . . . -122.9(4) ?
C2 C1 C5 C4 . . . . 0.8(4) ?
C6 C1 C5 C4 . . . . -178.7(3) ?
Fe1 C1 C5 C4 . . . . 59.1(2) ?
C2 C1 C5 C10 . . . . 177.1(4) ?
C6 C1 C5 C10 . . . . -2.4(6) ?
Fe1 C1 C5 C10 . . . . -124.6(4) ?
C2 C1 C5 Fe1 . . . . -58.3(3) ?
C6 C1 C5 Fe1 . . . . 122.2(3) ?
C3 C4 C5 C1 . . . . 1.0(4) ?
C9 C4 C5 C1 . . . . 174.0(4) ?
Fe1 C4 C5 C1 . . . . -60.3(3) ?
C3 C4 C5 C10 . . . . -175.2(4) ?
C9 C4 C5 C10 . . . . -2.2(7) ?
Fe1 C4 C5 C10 . . . . 123.5(4) ?
C3 C4 C5 Fe1 . . . . 61.3(2) ?
C9 C4 C5 Fe1 . . . . -125.7(4) ?
C3 C4 Fe1 C11 . . . . 60.2(3) ?
C5 C4 Fe1 C11 . . . . 178.1(2) ?
C9 C4 Fe1 C11 . . . . -60.4(4) ?
C3 C4 Fe1 C12 . . . . 155.9(2) ?
C5 C4 Fe1 C12 . . . . -86.2(3) ?
C9 C4 Fe1 C12 . . . . 35.3(4) ?
C3 C4 Fe1 N1 . . . . -97.0(4) ?
C5 C4 Fe1 N1 . . . . 20.8(4) ?
C9 C4 Fe1 N1 . . . . 142.4(4) ?
C3 C4 Fe1 C2 . . . . -37.6(2) ?
C5 C4 Fe1 C2 . . . . 80.3(2) ?
C9 C4 Fe1 C2 . . . . -158.2(4) ?
C5 C4 Fe1 C3 . . . . 117.9(3) ?
C9 C4 Fe1 C3 . . . . -120.6(5) ?
C3 C4 Fe1 C5 . . . . -117.9(3) ?
C9 C4 Fe1 C5 . . . . 121.6(5) ?
C3 C4 Fe1 C1 . . . . -81.0(2) ?
C5 C4 Fe1 C1 . . . . 36.9(2) ?
C9 C4 Fe1 C1 . . . . 158.4(4) ?
C1 C2 Fe1 C11 . . . . 174.8(2) ?
C3 C2 Fe1 C11 . . . . -68.2(3) ?
C7 C2 Fe1 C11 . . . . 53.7(4) ?
C1 C2 Fe1 C12 . . . . -43.7(5) ?
C3 C2 Fe1 C12 . . . . 73.3(5) ?
C7 C2 Fe1 C12 . . . . -164.7(4) ?
C1 C2 Fe1 N1 . . . . 76.9(2) ?
C3 C2 Fe1 N1 . . . . -166.0(2) ?
C7 C2 Fe1 N1 . . . . -44.1(4) ?
C1 C2 Fe1 C4 . . . . -79.6(2) ?
C3 C2 Fe1 C4 . . . . 37.4(2) ?
C7 C2 Fe1 C4 . . . . 159.4(4) ?
C1 C2 Fe1 C3 . . . . -117.0(4) ?
C7 C2 Fe1 C3 . . . . 121.9(5) ?
C1 C2 Fe1 C5 . . . . -36.1(2) ?
C3 C2 Fe1 C5 . . . . 81.0(3) ?
C7 C2 Fe1 C5 . . . . -157.1(4) ?
C3 C2 Fe1 C1 . . . . 117.0(4) ?
C7 C2 Fe1 C1 . . . . -121.0(4) ?
C4 C3 Fe1 C11 . . . . -125.1(3) ?
C2 C3 Fe1 C11 . . . . 115.8(3) ?
C8 C3 Fe1 C11 . . . . -5.9(5) ?
C4 C3 Fe1 C12 . . . . -31.6(3) ?
C2 C3 Fe1 C12 . . . . -150.7(3) ?
C8 C3 Fe1 C12 . . . . 87.6(5) ?
C4 C3 Fe1 N1 . . . . 139.2(2) ?
C2 C3 Fe1 N1 . . . . 20.1(3) ?
C8 C3 Fe1 N1 . . . . -101.6(4) ?
C2 C3 Fe1 C4 . . . . -119.1(3) ?
C8 C3 Fe1 C4 . . . . 119.2(5) ?
C4 C3 Fe1 C2 . . . . 119.1(3) ?
C8 C3 Fe1 C2 . . . . -121.7(6) ?
C4 C3 Fe1 C5 . . . . 38.2(2) ?
C2 C3 Fe1 C5 . . . . -80.9(2) ?
C8 C3 Fe1 C5 . . . . 157.3(5) ?
C4 C3 Fe1 C1 . . . . 80.6(2) ?
C2 C3 Fe1 C1 . . . . -38.4(2) ?
C8 C3 Fe1 C1 . . . . -160.2(5) ?
C1 C5 Fe1 C11 . . . . 115.2(4) ?
C4 C5 Fe1 C11 . . . . -3.6(5) ?
C10 C5 Fe1 C11 . . . . -125.1(5) ?
C1 C5 Fe1 C12 . . . . -146.1(2) ?
C4 C5 Fe1 C12 . . . . 95.0(2) ?
C10 C5 Fe1 C12 . . . . -26.4(4) ?
C1 C5 Fe1 N1 . . . . -50.9(2) ?
C4 C5 Fe1 N1 . . . . -169.7(2) ?
C10 C5 Fe1 N1 . . . . 68.8(4) ?
C1 C5 Fe1 C4 . . . . 118.8(3) ?
C10 C5 Fe1 C4 . . . . -121.5(5) ?
C1 C5 Fe1 C2 . . . . 36.89(19) ?
C4 C5 Fe1 C2 . . . . -81.9(2) ?
C10 C5 Fe1 C2 . . . . 156.6(4) ?
C1 C5 Fe1 C3 . . . . 80.7(2) ?
C4 C5 Fe1 C3 . . . . -38.1(2) ?
C10 C5 Fe1 C3 . . . . -159.6(4) ?
C4 C5 Fe1 C1 . . . . -118.8(3) ?
C10 C5 Fe1 C1 . . . . 119.7(5) ?
C5 C1 Fe1 C11 . . . . -129.0(3) ?
C2 C1 Fe1 C11 . . . . -8.6(4) ?
C6 C1 Fe1 C11 . . . . 110.5(4) ?
C5 C1 Fe1 C12 . . . . 40.8(3) ?
C2 C1 Fe1 C12 . . . . 161.2(2) ?
C6 C1 Fe1 C12 . . . . -79.7(5) ?
C5 C1 Fe1 N1 . . . . 134.8(2) ?
C2 C1 Fe1 N1 . . . . -104.8(2) ?
C6 C1 Fe1 N1 . . . . 14.3(4) ?
C5 C1 Fe1 C4 . . . . -37.9(2) ?
C2 C1 Fe1 C4 . . . . 82.5(2) ?
C6 C1 Fe1 C4 . . . . -158.4(5) ?
C5 C1 Fe1 C2 . . . . -120.4(3) ?
C6 C1 Fe1 C2 . . . . 119.1(5) ?
C5 C1 Fe1 C3 . . . . -81.7(3) ?
C2 C1 Fe1 C3 . . . . 38.7(3) ?
C6 C1 Fe1 C3 . . . . 157.9(5) ?
C2 C1 Fe1 C5 . . . . 120.4(3) ?
C6 C1 Fe1 C5 . . . . -120.5(5) ?
